data_4304505
loop_
_publ_author_name
'Hsiao-Wen Huang'
'Chih-Chin Tsou'
'Ting-Shen Kuo'
'Wen-Feng Liaw'

_publ_section_title
;
New Members of a Class of Dinitrosyliron Complexes (DNICs): Interconversion
and Spectroscopic Discrimination of the Anionic
{Fe(NO)2}9[(NO)2Fe(C3H3N2)2]- and [(NO)2Fe(C3H3N2)(SR)]- (C3H3N2=
Deprotonated Imidazole; R =tBu, Et, Ph)
;
_journal_name_full 'Inorganic Chemistry'
_journal_page_first 2196
_journal_page_last 2204
_journal_paper_doi 10.1021/ic702000y
_journal_volume 47
_journal_year 2008
_chemical_formula_moiety 'C21 H40 Fe N4 Na O9 S'
_chemical_formula_sum 'C21 H40 Fe N4 Na O9 S'
_chemical_formula_weight 603.47
_chemical_name_systematic
;
 ?
;
_space_group_IT_number 15
_symmetry_cell_setting monoclinic
_symmetry_space_group_name_Hall '-C 2yc'
_symmetry_space_group_name_H-M 'C 1 2/c 1'
_atom_sites_solution_hydrogens geom
_atom_sites_solution_primary direct
_atom_sites_solution_secondary difmap
_audit_creation_method SHELXL-97
_cell_angle_alpha 90.00
_cell_angle_beta 105.573(2)
_cell_angle_gamma 90.00
_cell_formula_units_Z 8
_cell_length_a 24.2512(13)
_cell_length_b 9.0909(5)
_cell_length_c 27.8818(15)
_cell_measurement_reflns_used 0
_cell_measurement_temperature 200(2)
_cell_measurement_theta_max 0
_cell_measurement_theta_min 0
_cell_volume 5921.3(6)
_computing_molecular_graphics 'Ortep-3 for Windows (Farrugia, 1997)'
_computing_publication_material 'WinGX publication routines (Farrugia, 1999)'
_computing_structure_refinement 'SHELXL-97 (Sheldrick, 1997)'
_computing_structure_solution 'SHELXS-86 (Sheldrick, 1986)'
_diffrn_ambient_temperature 200(2)
_diffrn_measured_fraction_theta_full 0.994
_diffrn_measured_fraction_theta_max 0.994
_diffrn_radiation_monochromator graphite
_diffrn_radiation_source 'fine-focus sealed tube'
_diffrn_radiation_type MoK\a
_diffrn_radiation_wavelength 0.71073
_diffrn_reflns_av_R_equivalents 0.0364
_diffrn_reflns_av_sigmaI/netI 0.0353
_diffrn_reflns_limit_h_max 28
_diffrn_reflns_limit_h_min -27
_diffrn_reflns_limit_k_max 10
_diffrn_reflns_limit_k_min -10
_diffrn_reflns_limit_l_max 31
_diffrn_reflns_limit_l_min -33
_diffrn_reflns_number 21067
_diffrn_reflns_theta_full 24.99
_diffrn_reflns_theta_max 24.99
_diffrn_reflns_theta_min 1.52
_exptl_absorpt_coefficient_mu 0.645
_exptl_absorpt_correction_T_max 0.9685
_exptl_absorpt_correction_T_min 0.7733
_exptl_absorpt_correction_type multi-scan
_exptl_crystal_colour black
_exptl_crystal_density_diffrn 1.354
_exptl_crystal_density_method 'not measured'
_exptl_crystal_description prism
_exptl_crystal_F_000 2552
_exptl_crystal_size_max 0.42
_exptl_crystal_size_mid 0.20
_exptl_crystal_size_min 0.05
_refine_diff_density_max 0.425
_refine_diff_density_min -0.391
_refine_diff_density_rms 0.065
_refine_ls_extinction_method none
_refine_ls_goodness_of_fit_ref 1.051
_refine_ls_hydrogen_treatment fixed
_refine_ls_matrix_type full
_refine_ls_number_parameters 331
_refine_ls_number_reflns 5188
_refine_ls_number_restraints 0
_refine_ls_restrained_S_all 1.051
_refine_ls_R_factor_all 0.0649
_refine_ls_R_factor_gt 0.0432
_refine_ls_shift/su_max 0.003
_refine_ls_shift/su_mean 0.000
_refine_ls_structure_factor_coef Fsqd
_refine_ls_weighting_details 'calc w=1/[\s^2^(Fo^2^)+(0.0679P)^2^+6.9318P] where P=(Fo^2^+2Fc^2^)/3'
_refine_ls_weighting_scheme calc
_refine_ls_wR_factor_gt 0.1113
_refine_ls_wR_factor_ref 0.1321
_reflns_number_gt 4000
_reflns_number_total 5188
_reflns_threshold_expression >2sigma(I)
_cod_data_source_file ic702000y-file004.cif
_cod_data_source_block a7267
_cod_depositor_comments
;
The following automatic conversions were performed:
'_exptl_absorpt_correction_type' value 'multiscan' changed to 'multi-scan'
according to '/home/saulius/struct/CIF-dictionaries/cif_core.dic'
dictionary named 'cif_core.dic' version 2.4.1 from 2010-06-29.

Automatic conversion script
Id: cif_fix_enum 1527 2010-12-29 10:47:43Z saulius 
;
_cod_original_sg_symbol_H-M 'C 2/c'
_cod_database_code 4304505

loop_
_symmetry_equiv_pos_as_xyz
'x, y, z'
'-x, y, -z+1/2'
'x+1/2, y+1/2, z'
'-x+1/2, y+1/2, -z+1/2'
'-x, -y, -z'
'x, -y, z-1/2'
'-x+1/2, -y+1/2, -z'
'x+1/2, -y+1/2, z-1/2'

loop_
_atom_site_label
_atom_site_type_symbol
_atom_site_fract_x
_atom_site_fract_y
_atom_site_fract_z
_atom_site_U_iso_or_equiv
_atom_site_adp_type
_atom_site_occupancy
_atom_site_symmetry_multiplicity
_atom_site_calc_flag
_atom_site_refinement_flags
_atom_site_disorder_assembly
_atom_site_disorder_group
C1 C 0.29012(15) 0.8093(3) 0.79112(11) 0.0494(8) Uani 1 1 d . . .
H1A H 0.3163 0.7761 0.7715 0.059 Uiso 1 1 calc R . .
H1B H 0.2580 0.7385 0.7856 0.059 Uiso 1 1 calc R . .
C2 C 0.26707(19) 0.9611(4) 0.77359(14) 0.0702(11) Uani 1 1 d . . .
H2A H 0.2464 0.9569 0.7382 0.105 Uiso 1 1 calc R . .
H2B H 0.2990 1.0306 0.7784 0.105 Uiso 1 1 calc R . .
H2C H 0.2409 0.9935 0.7929 0.105 Uiso 1 1 calc R . .
C3 C 0.28369(13) 0.3123(3) 0.85873(11) 0.0433(7) Uani 1 1 d . . .
H3 H 0.3048 0.2550 0.8413 0.052 Uiso 1 1 calc R . .
C4 C 0.23456(13) 0.2706(3) 0.86968(11) 0.0444(7) Uani 1 1 d . . .
H4 H 0.2159 0.1787 0.8610 0.053 Uiso 1 1 calc R . .
C5 C 0.25543(12) 0.4844(3) 0.89825(11) 0.0408(7) Uani 1 1 d . . .
H5 H 0.2539 0.5757 0.9144 0.049 Uiso 1 1 calc R . .
C6 C 0.05604(16) 0.1405(4) 0.83088(13) 0.0601(9) Uani 1 1 d . . .
H6A H 0.0900 0.0801 0.8307 0.072 Uiso 1 1 calc R . .
H6B H 0.0228 0.1012 0.8052 0.072 Uiso 1 1 calc R . .
C7 C 0.04475(15) 0.1328(4) 0.88067(13) 0.0608(9) Uani 1 1 d . . .
H7A H 0.0116 0.1955 0.8814 0.073 Uiso 1 1 calc R . .
H7B H 0.0361 0.0303 0.8882 0.073 Uiso 1 1 calc R . .
C8 C 0.09276(15) 0.1655(3) 0.96627(12) 0.0520(8) Uani 1 1 d . . .
H8A H 0.0917 0.0597 0.9744 0.062 Uiso 1 1 calc R . .
H8B H 0.0580 0.2129 0.9713 0.062 Uiso 1 1 calc R . .
C9 C 0.14472(14) 0.2350(4) 0.99890(12) 0.0521(8) Uani 1 1 d . . .
H9A H 0.1477 0.2123 1.0342 0.063 Uiso 1 1 calc R . .
H9B H 0.1794 0.1972 0.9907 0.063 Uiso 1 1 calc R . .
C10 C 0.18609(14) 0.4698(4) 1.02173(11) 0.0531(8) Uani 1 1 d . . .
H10A H 0.2223 0.4442 1.0138 0.064 Uiso 1 1 calc R . .
H10B H 0.1901 0.4465 1.0572 0.064 Uiso 1 1 calc R . .
C11 C 0.17307(15) 0.6285(4) 1.01217(11) 0.0542(8) Uani 1 1 d . . .
H11A H 0.1347 0.6508 1.0164 0.065 Uiso 1 1 calc R . .
H11B H 0.2015 0.6887 1.0363 0.065 Uiso 1 1 calc R . .
C12 C 0.15958(16) 0.8120(4) 0.95073(14) 0.0594(9) Uani 1 1 d . . .
H12A H 0.1831 0.8776 0.9766 0.071 Uiso 1 1 calc R . .
H12B H 0.1188 0.8278 0.9495 0.071 Uiso 1 1 calc R . .
C13 C 0.16920(16) 0.8477(4) 0.90154(15) 0.0635(10) Uani 1 1 d . D .
H13A H 0.1641 0.9546 0.8951 0.076 Uiso 1 1 calc R . .
H13B H 0.2088 0.8210 0.9015 0.076 Uiso 1 1 calc R . .
C14 C 0.1443(2) 0.7734(5) 0.81790(16) 0.0783(12) Uani 1 1 d . D .
H14A H 0.1811 0.7221 0.8211 0.094 Uiso 1 1 calc R . .
H14B H 0.1487 0.8768 0.8084 0.094 Uiso 1 1 calc R . .
C15 C 0.0987(3) 0.7014(5) 0.77923(16) 0.1024(18) Uani 1 1 d . . .
H15A H 0.0677 0.7752 0.7696 0.123 Uiso 1 1 calc R A 1
H15B H 0.1144 0.6908 0.7501 0.123 Uiso 1 1 calc R A 1
C17 C 0.08409(15) 0.3051(4) 0.77642(12) 0.0575(9) Uani 1 1 d . . .
H17A H 0.0512 0.2916 0.7468 0.069 Uiso 1 1 calc R B 1
H17B H 0.1131 0.2293 0.7755 0.069 Uiso 1 1 calc R B 1
C18 C -0.0019(3) 0.6366(10) 0.8608(2) 0.062(2) Uiso 0.575(10) 1 d P C 5
H18A H 0.0140 0.7375 0.8632 0.074 Uiso 0.575(10) 1 calc PR C 5
H18B H -0.0031 0.5959 0.8276 0.074 Uiso 0.575(10) 1 calc PR C 5
C19 C -0.0596(3) 0.6364(9) 0.8693(3) 0.0550(19) Uiso 0.575(10) 1 d P C 5
H19A H -0.0793 0.5404 0.8615 0.066 Uiso 0.575(10) 1 calc PR C 5
H19B H -0.0843 0.7165 0.8513 0.066 Uiso 0.575(10) 1 calc PR C 5
C20 C -0.0379(4) 0.6652(12) 0.9255(3) 0.078(2) Uiso 0.575(10) 1 d P C 5
H20A H -0.0286 0.7707 0.9319 0.094 Uiso 0.575(10) 1 calc PR C 5
H20B H -0.0675 0.6379 0.9423 0.094 Uiso 0.575(10) 1 calc PR C 5
C21 C 0.0130(3) 0.5761(10) 0.9442(3) 0.065(2) Uiso 0.575(10) 1 d P C 5
H21A H 0.0426 0.6316 0.9690 0.079 Uiso 0.575(10) 1 calc PR C 5
H21B H 0.0037 0.4853 0.9600 0.079 Uiso 0.575(10) 1 calc PR C 5
C18A C -0.0139(4) 0.5417(15) 0.8585(4) 0.073(3) Uiso 0.425(10) 1 d P C 6
H18C H -0.0368 0.4503 0.8548 0.088 Uiso 0.425(10) 1 calc PR C 6
H18D H -0.0025 0.5623 0.8276 0.088 Uiso 0.425(10) 1 calc PR C 6
C19A C -0.0469(6) 0.6891(17) 0.8781(5) 0.088(4) Uiso 0.425(10) 1 d P C 6
H19C H -0.0226 0.7782 0.8860 0.105 Uiso 0.425(10) 1 calc PR C 6
H19D H -0.0851 0.7126 0.8560 0.105 Uiso 0.425(10) 1 calc PR C 6
C20A C -0.0483(4) 0.5935(13) 0.9252(3) 0.056(2) Uiso 0.425(10) 1 d P C 6
H20C H -0.0476 0.6570 0.9542 0.067 Uiso 0.425(10) 1 calc PR C 6
H20D H -0.0830 0.5310 0.9181 0.067 Uiso 0.425(10) 1 calc PR C 6
C21A C 0.0008(4) 0.5084(13) 0.9337(4) 0.063(3) Uiso 0.425(10) 1 d P C 6
H21C H 0.0245 0.5247 0.9682 0.075 Uiso 0.425(10) 1 calc PR C 6
H21D H -0.0100 0.4031 0.9303 0.075 Uiso 0.425(10) 1 calc PR C 6
Fe1 Fe 0.361984(18) 0.58247(5) 0.873021(15) 0.04161(16) Uani 1 1 d . . .
N1 N 0.40993(12) 0.5988(3) 0.92855(11) 0.0548(7) Uani 1 1 d . . .
N2 N 0.38642(11) 0.5235(3) 0.82539(10) 0.0489(6) Uani 1 1 d . . .
N3 N 0.29732(10) 0.4507(3) 0.87712(8) 0.0376(6) Uani 1 1 d . . .
N4 N 0.21620(10) 0.3805(3) 0.89489(10) 0.0458(6) Uani 1 1 d . D .
Na1 Na 0.12226(5) 0.45234(14) 0.89833(5) 0.0496(3) Uani 1 1 d . . .
O1 O 0.45043(12) 0.6154(4) 0.96260(10) 0.0875(9) Uani 1 1 d . . .
O2 O 0.41372(13) 0.4907(3) 0.79821(10) 0.0780(8) Uani 1 1 d . . .
O3 O 0.06584(11) 0.2884(3) 0.81991(9) 0.0606(6) Uani 1 1 d . D .
O4 O 0.09452(9) 0.1830(2) 0.91608(8) 0.0511(5) Uani 1 1 d . D .
O5 O 0.13984(8) 0.3889(2) 0.99076(7) 0.0427(5) Uani 1 1 d . D .
O6 O 0.17464(9) 0.6636(2) 0.96300(7) 0.0472(5) Uani 1 1 d . D .
O7 O 0.12992(10) 0.7689(3) 0.86404(9) 0.0612(6) Uani 1 1 d . . .
O8A O 0.0707(2) 0.5655(6) 0.7825(2) 0.0572(13) Uiso 0.45 1 d P D 1
C16A C 0.1100(6) 0.4592(9) 0.7752(4) 0.043(3) Uiso 0.394(17) 1 d P D 1
H16A H 0.1464 0.4676 0.8017 0.052 Uiso 0.394(17) 1 calc PR D 1
H16B H 0.1182 0.4755 0.7427 0.052 Uiso 0.394(17) 1 calc PR D 1
O8 O 0.11212(19) 0.5445(5) 0.79733(15) 0.0531(10) Uiso 0.55 1 d P D 2
C16 C 0.0810(5) 0.4540(7) 0.7591(3) 0.063(2) Uiso 0.606(17) 1 d P D 2
H16C H 0.0969 0.4608 0.7300 0.076 Uiso 0.606(17) 1 calc PR D 2
H16D H 0.0405 0.4864 0.7487 0.076 Uiso 0.606(17) 1 calc PR D 2
O9 O 0.03264(10) 0.5413(4) 0.90104(10) 0.0799(9) Uani 1 1 d . C .
S1 S 0.32838(4) 0.81268(9) 0.85696(3) 0.0512(2) Uani 1 1 d . . .

loop_
_atom_site_aniso_label
_atom_site_aniso_U_11
_atom_site_aniso_U_22
_atom_site_aniso_U_33
_atom_site_aniso_U_23
_atom_site_aniso_U_13
_atom_site_aniso_U_12
C1 0.061(2) 0.0440(18) 0.0453(17) -0.0026(14) 0.0179(15) -0.0009(15)
C2 0.094(3) 0.049(2) 0.061(2) 0.0021(18) 0.010(2) 0.007(2)
C3 0.0455(17) 0.0398(17) 0.0476(17) -0.0079(14) 0.0173(14) 0.0020(14)
C4 0.0431(17) 0.0380(17) 0.0525(17) -0.0052(14) 0.0134(14) -0.0063(14)
C5 0.0373(16) 0.0377(16) 0.0492(17) -0.0033(13) 0.0148(13) 0.0036(13)
C6 0.058(2) 0.054(2) 0.062(2) -0.0095(18) 0.0048(17) -0.0064(17)
C7 0.055(2) 0.054(2) 0.071(2) 0.0056(18) 0.0134(18) -0.0129(17)
C8 0.065(2) 0.0387(18) 0.060(2) 0.0076(15) 0.0309(17) 0.0000(16)
C9 0.058(2) 0.051(2) 0.0501(18) 0.0103(16) 0.0194(16) 0.0151(16)
C10 0.0495(19) 0.067(2) 0.0368(16) -0.0017(15) 0.0007(14) 0.0017(17)
C11 0.059(2) 0.059(2) 0.0414(17) -0.0123(15) 0.0080(15) -0.0020(17)
C12 0.061(2) 0.0385(19) 0.073(2) -0.0071(16) 0.0078(18) 0.0054(16)
C13 0.058(2) 0.047(2) 0.083(3) 0.0122(19) 0.014(2) 0.0030(17)
C14 0.100(3) 0.065(3) 0.087(3) 0.026(2) 0.054(3) 0.008(2)
C15 0.185(6) 0.071(3) 0.062(3) 0.001(2) 0.054(3) -0.033(3)
C17 0.056(2) 0.075(2) 0.0407(17) -0.0120(16) 0.0106(15) 0.0060(18)
Fe1 0.0415(3) 0.0428(3) 0.0430(3) 0.00215(19) 0.01541(19) -0.00415(19)
N1 0.0447(16) 0.0668(19) 0.0542(17) 0.0097(14) 0.0155(14) -0.0080(14)
N2 0.0548(16) 0.0444(15) 0.0539(15) 0.0037(12) 0.0256(14) -0.0058(13)
N3 0.0404(14) 0.0364(14) 0.0378(12) 0.0024(10) 0.0138(11) 0.0021(10)
N4 0.0366(14) 0.0478(15) 0.0549(15) -0.0016(12) 0.0155(12) -0.0006(12)
Na1 0.0351(6) 0.0558(8) 0.0589(7) -0.0049(6) 0.0144(6) 0.0050(5)
O1 0.0544(16) 0.139(3) 0.0608(16) 0.0145(17) 0.0011(14) -0.0287(17)
O2 0.102(2) 0.0736(18) 0.0791(18) -0.0086(14) 0.0604(17) -0.0084(16)
O3 0.0802(17) 0.0502(14) 0.0630(14) -0.0017(11) 0.0397(13) 0.0030(12)
O4 0.0494(13) 0.0535(14) 0.0534(13) -0.0048(10) 0.0192(10) -0.0097(10)
O5 0.0440(12) 0.0420(12) 0.0414(11) 0.0049(9) 0.0102(9) 0.0068(9)
O6 0.0551(13) 0.0393(12) 0.0474(12) -0.0054(9) 0.0144(10) 0.0046(10)
O7 0.0609(15) 0.0661(16) 0.0591(14) 0.0055(12) 0.0203(12) -0.0059(13)
O9 0.0459(14) 0.129(3) 0.0667(16) 0.0043(16) 0.0190(12) 0.0349(15)
S1 0.0714(6) 0.0378(4) 0.0450(4) -0.0051(3) 0.0166(4) -0.0049(4)

loop_
_atom_type_symbol
_atom_type_description
_atom_type_scat_dispersion_real
_atom_type_scat_dispersion_imag
_atom_type_scat_source
C C 0.0033 0.0016 'International Tables Vol C Tables 4.2.6.8 and 6.1.1.4'
H H 0.0000 0.0000 'International Tables Vol C Tables 4.2.6.8 and 6.1.1.4'
N N 0.0061 0.0033 'International Tables Vol C Tables 4.2.6.8 and 6.1.1.4'
O O 0.0106 0.0060 'International Tables Vol C Tables 4.2.6.8 and 6.1.1.4'
S S 0.1246 0.1234 'International Tables Vol C Tables 4.2.6.8 and 6.1.1.4'
Fe Fe 0.3463 0.8444 'International Tables Vol C Tables 4.2.6.8 and 6.1.1.4'
Na Na 0.0362 0.0249 'International Tables Vol C Tables 4.2.6.8 and 6.1.1.4'

loop_
_geom_angle_atom_site_label_1
_geom_angle_atom_site_label_2
_geom_angle_atom_site_label_3
_geom_angle
_geom_angle_site_symmetry_1
_geom_angle_site_symmetry_3
_geom_angle_publ_flag
C2 C1 S1 110.7(2) . . ?
C2 C1 H1A 109.5 . . ?
S1 C1 H1A 109.5 . . ?
C2 C1 H1B 109.5 . . ?
S1 C1 H1B 109.5 . . ?
H1A C1 H1B 108.1 . . ?
C1 C2 H2A 109.5 . . ?
C1 C2 H2B 109.5 . . ?
H2A C2 H2B 109.5 . . ?
C1 C2 H2C 109.5 . . ?
H2A C2 H2C 109.5 . . ?
H2B C2 H2C 109.5 . . ?
C4 C3 N3 108.1(3) . . ?
C4 C3 H3 126.0 . . ?
N3 C3 H3 126.0 . . ?
C3 C4 N4 109.8(3) . . ?
C3 C4 H4 125.1 . . ?
N4 C4 H4 125.1 . . ?
N4 C5 N3 114.9(3) . . ?
N4 C5 H5 122.6 . . ?
N3 C5 H5 122.6 . . ?
O3 C6 C7 109.3(3) . . ?
O3 C6 H6A 109.8 . . ?
C7 C6 H6A 109.8 . . ?
O3 C6 H6B 109.8 . . ?
C7 C6 H6B 109.8 . . ?
H6A C6 H6B 108.3 . . ?
O4 C7 C6 107.5(3) . . ?
O4 C7 H7A 110.2 . . ?
C6 C7 H7A 110.2 . . ?
O4 C7 H7B 110.2 . . ?
C6 C7 H7B 110.2 . . ?
H7A C7 H7B 108.5 . . ?
O4 C8 C9 108.1(3) . . ?
O4 C8 H8A 110.1 . . ?
C9 C8 H8A 110.1 . . ?
O4 C8 H8B 110.1 . . ?
C9 C8 H8B 110.1 . . ?
H8A C8 H8B 108.4 . . ?
O5 C9 C8 107.6(3) . . ?
O5 C9 H9A 110.2 . . ?
C8 C9 H9A 110.2 . . ?
O5 C9 H9B 110.2 . . ?
C8 C9 H9B 110.2 . . ?
H9A C9 H9B 108.5 . . ?
O5 C10 C11 107.3(3) . . ?
O5 C10 H10A 110.2 . . ?
C11 C10 H10A 110.2 . . ?
O5 C10 H10B 110.2 . . ?
C11 C10 H10B 110.2 . . ?
H10A C10 H10B 108.5 . . ?
O6 C11 C10 109.4(3) . . ?
O6 C11 H11A 109.8 . . ?
C10 C11 H11A 109.8 . . ?
O6 C11 H11B 109.8 . . ?
C10 C11 H11B 109.8 . . ?
H11A C11 H11B 108.2 . . ?
O6 C12 C13 109.7(3) . . ?
O6 C12 H12A 109.7 . . ?
C13 C12 H12A 109.7 . . ?
O6 C12 H12B 109.7 . . ?
C13 C12 H12B 109.7 . . ?
H12A C12 H12B 108.2 . . ?
O7 C13 C12 109.4(3) . . ?
O7 C13 H13A 109.8 . . ?
C12 C13 H13A 109.8 . . ?
O7 C13 H13B 109.8 . . ?
C12 C13 H13B 109.8 . . ?
H13A C13 H13B 108.2 . . ?
O7 C14 C15 109.3(3) . . ?
O7 C14 H14A 109.8 . . ?
C15 C14 H14A 109.8 . . ?
O7 C14 H14B 109.8 . . ?
C15 C14 H14B 109.8 . . ?
H14A C14 H14B 108.3 . . ?
O8A C15 C14 127.9(4) . . ?
O8A C15 O8 39.4(3) . . ?
C14 C15 O8 97.0(4) . . ?
O8A C15 H15A 105.3 . . ?
C14 C15 H15A 105.3 . . ?
O8 C15 H15A 143.7 . . ?
O8A C15 H15B 105.3 . . ?
C14 C15 H15B 105.3 . . ?
O8 C15 H15B 94.9 . . ?
H15A C15 H15B 106.0 . . ?
O3 C17 C16 113.1(4) . . ?
O3 C17 C16A 110.0(4) . . ?
C16 C17 C16A 28.0(3) . . ?
O3 C17 H17A 109.7 . . ?
C16 C17 H17A 83.0 . . ?
C16A C17 H17A 109.7 . . ?
O3 C17 H17B 109.7 . . ?
C16 C17 H17B 128.6 . . ?
C16A C17 H17B 109.7 . . ?
H17A C17 H17B 108.2 . . ?
C19 C18 O9 104.1(5) . . ?
C19 C18 H18A 110.9 . . ?
O9 C18 H18A 110.9 . . ?
C19 C18 H18B 110.9 . . ?
O9 C18 H18B 110.9 . . ?
H18A C18 H18B 109.0 . . ?
C18 C19 C20 94.8(6) . . ?
C18 C19 H19A 112.8 . . ?
C20 C19 H19A 112.8 . . ?
C18 C19 H19B 112.8 . . ?
C20 C19 H19B 112.8 . . ?
H19A C19 H19B 110.2 . . ?
C21 C20 C19 107.3(6) . . ?
C21 C20 H20A 110.3 . . ?
C19 C20 H20A 110.3 . . ?
C21 C20 H20B 110.3 . . ?
C19 C20 H20B 110.3 . . ?
H20A C20 H20B 108.5 . . ?
O9 C21 C20 105.2(6) . . ?
O9 C21 H21A 110.7 . . ?
C20 C21 H21A 110.7 . . ?
O9 C21 H21B 110.7 . . ?
C20 C21 H21B 110.7 . . ?
H21A C21 H21B 108.8 . . ?
O9 C18A C19A 94.1(8) . . ?
O9 C18A H18C 112.9 . . ?
C19A C18A H18C 112.9 . . ?
O9 C18A H18D 112.9 . . ?
C19A C18A H18D 112.9 . . ?
H18C C18A H18D 110.3 . . ?
C20A C19A C18A 87.2(9) . . ?
C20A C19A H19C 114.1 . . ?
C18A C19A H19C 114.1 . . ?
C20A C19A H19D 114.1 . . ?
C18A C19A H19D 114.1 . . ?
H19C C19A H19D 111.3 . . ?
C21A C20A C19A 103.8(8) . . ?
C21A C20A H20C 111.0 . . ?
C19A C20A H20C 111.0 . . ?
C21A C20A H20D 111.0 . . ?
C19A C20A H20D 111.0 . . ?
H20C C20A H20D 109.0 . . ?
O9 C21A C20A 112.0(7) . . ?
O9 C21A H21C 109.2 . . ?
C20A C21A H21C 109.2 . . ?
O9 C21A H21D 109.2 . . ?
C20A C21A H21D 109.2 . . ?
H21C C21A H21D 107.9 . . ?
N1 Fe1 N2 117.02(14) . . ?
N1 Fe1 N3 111.13(11) . . ?
N2 Fe1 N3 107.58(11) . . ?
N1 Fe1 S1 103.09(11) . . ?
N2 Fe1 S1 109.00(9) . . ?
N3 Fe1 S1 108.74(7) . . ?
O1 N1 Fe1 168.0(3) . . ?
O2 N2 Fe1 166.7(3) . . ?
C5 N3 C3 103.9(2) . . ?
C5 N3 Fe1 125.9(2) . . ?
C3 N3 Fe1 130.15(19) . . ?
C5 N4 C4 103.4(2) . . ?
C5 N4 Na1 118.3(2) . . ?
C4 N4 Na1 131.8(2) . . ?
O9 Na1 N4 175.57(12) . . ?
O9 Na1 O5 87.16(8) . . ?
N4 Na1 O5 94.34(9) . . ?
O9 Na1 O4 91.67(10) . . ?
N4 Na1 O4 92.74(9) . . ?
O5 Na1 O4 65.27(7) . . ?
O9 Na1 O3 86.77(10) . . ?
N4 Na1 O3 95.61(9) . . ?
O5 Na1 O3 127.04(8) . . ?
O4 Na1 O3 62.40(7) . . ?
O9 Na1 O6 90.40(10) . . ?
N4 Na1 O6 86.50(8) . . ?
O5 Na1 O6 64.41(7) . . ?
O4 Na1 O6 129.46(8) . . ?
O3 Na1 O6 167.95(8) . . ?
O9 Na1 O8 95.43(12) . . ?
N4 Na1 O8 82.70(11) . . ?
O5 Na1 O8 174.15(11) . . ?
O4 Na1 O8 119.78(11) . . ?
O3 Na1 O8 58.47(10) . . ?
O6 Na1 O8 110.25(11) . . ?
C17 O3 C6 113.6(3) . . ?
C17 O3 Na1 115.5(2) . . ?
C6 O3 Na1 115.39(19) . . ?
C7 O4 C8 113.9(2) . . ?
C7 O4 Na1 112.58(19) . . ?
C8 O4 Na1 111.59(17) . . ?
C9 O5 C10 113.2(2) . . ?
C9 O5 Na1 111.55(17) . . ?
C10 O5 Na1 112.66(17) . . ?
C12 O6 C11 112.1(2) . . ?
C12 O6 Na1 118.09(19) . . ?
C11 O6 Na1 110.78(18) . . ?
C13 O7 C14 112.1(3) . . ?
C16A O8A C15 103.4(6) . . ?
O8A C16A C17 108.9(7) . . ?
O8A C16A H16A 109.9 . . ?
C17 C16A H16A 109.9 . . ?
O8A C16A H16B 109.9 . . ?
C17 C16A H16B 109.9 . . ?
H16A C16A H16B 108.3 . . ?
C16 O8 C15 106.0(5) . . ?
C16 O8 Na1 117.5(3) . . ?
C15 O8 Na1 123.5(3) . . ?
O8 C16 C17 109.3(7) . . ?
O8 C16 H16C 109.8 . . ?
C17 C16 H16C 109.8 . . ?
O8 C16 H16D 109.8 . . ?
C17 C16 H16D 109.8 . . ?
H16C C16 H16D 108.3 . . ?
C21A O9 C18A 95.4(7) . . ?
C21A O9 C21 29.1(5) . . ?
C18A O9 C21 109.5(5) . . ?
C21A O9 C18 108.9(5) . . ?
C18A O9 C18 36.5(5) . . ?
C21 O9 C18 104.9(4) . . ?
C21A O9 Na1 129.6(4) . . ?
C18A O9 Na1 121.2(4) . . ?
C21 O9 Na1 128.4(3) . . ?
C18 O9 Na1 121.2(3) . . ?
C1 S1 Fe1 104.16(11) . . ?

loop_
_geom_bond_atom_site_label_1
_geom_bond_atom_site_label_2
_geom_bond_distance
_geom_bond_site_symmetry_2
_geom_bond_publ_flag
C1 C2 1.519(5) . ?
C1 S1 1.821(3) . ?
C1 H1A 0.9900 . ?
C1 H1B 0.9900 . ?
C2 H2A 0.9800 . ?
C2 H2B 0.9800 . ?
C2 H2C 0.9800 . ?
C3 C4 1.361(4) . ?
C3 N3 1.366(4) . ?
C3 H3 0.9500 . ?
C4 N4 1.363(4) . ?
C4 H4 0.9500 . ?
C5 N4 1.326(4) . ?
C5 N3 1.339(3) . ?
C5 H5 0.9500 . ?
C6 O3 1.413(4) . ?
C6 C7 1.487(5) . ?
C6 H6A 0.9900 . ?
C6 H6B 0.9900 . ?
C7 O4 1.414(4) . ?
C7 H7A 0.9900 . ?
C7 H7B 0.9900 . ?
C8 O4 1.420(4) . ?
C8 C9 1.483(5) . ?
C8 H8A 0.9900 . ?
C8 H8B 0.9900 . ?
C9 O5 1.417(4) . ?
C9 H9A 0.9900 . ?
C9 H9B 0.9900 . ?
C10 O5 1.423(4) . ?
C10 C11 1.486(5) . ?
C10 H10A 0.9900 . ?
C10 H10B 0.9900 . ?
C11 O6 1.418(4) . ?
C11 H11A 0.9900 . ?
C11 H11B 0.9900 . ?
C12 O6 1.415(4) . ?
C12 C13 1.488(5) . ?
C12 H12A 0.9900 . ?
C12 H12B 0.9900 . ?
C13 O7 1.406(4) . ?
C13 H13A 0.9900 . ?
C13 H13B 0.9900 . ?
C14 O7 1.421(4) . ?
C14 C15 1.474(6) . ?
C14 H14A 0.9900 . ?
C14 H14B 0.9900 . ?
C15 O8A 1.425(7) . ?
C15 O8 1.519(6) . ?
C15 H15A 0.9900 . ?
C15 H15B 0.9900 . ?
C17 O3 1.406(4) . ?
C17 C16 1.432(7) . ?
C17 C16A 1.539(10) . ?
C17 H17A 0.9900 . ?
C17 H17B 0.9900 . ?
C18 C19 1.480(10) . ?
C18 O9 1.486(7) . ?
C18 H18A 0.9900 . ?
C18 H18B 0.9900 . ?
C19 C20 1.537(11) . ?
C19 H19A 0.9900 . ?
C19 H19B 0.9900 . ?
C20 C21 1.449(10) . ?
C20 H20A 0.9900 . ?
C20 H20B 0.9900 . ?
C21 O9 1.444(7) . ?
C21 H21A 0.9900 . ?
C21 H21B 0.9900 . ?
C18A O9 1.400(10) . ?
C18A C19A 1.723(18) . ?
C18A H18C 0.9900 . ?
C18A H18D 0.9900 . ?
C19A C20A 1.583(16) . ?
C19A H19C 0.9900 . ?
C19A H19D 0.9900 . ?
C20A C21A 1.387(12) . ?
C20A H20C 0.9900 . ?
C20A H20D 0.9900 . ?
C21A O9 1.375(9) . ?
C21A H21C 0.9900 . ?
C21A H21D 0.9900 . ?
Fe1 N1 1.675(3) . ?
Fe1 N2 1.681(3) . ?
Fe1 N3 2.001(2) . ?
Fe1 S1 2.2469(9) . ?
N1 O1 1.178(3) . ?
N2 O2 1.171(3) . ?
N4 Na1 2.397(3) . ?
Na1 O9 2.339(3) . ?
Na1 O5 2.563(2) . ?
Na1 O4 2.621(3) . ?
Na1 O3 2.696(3) . ?
Na1 O6 2.706(2) . ?
Na1 O8 2.885(4) . ?
O8A C16A 1.410(11) . ?
C16A H16A 0.9900 . ?
C16A H16B 0.9900 . ?
O8 C16 1.397(11) . ?
C16 H16C 0.9900 . ?
C16 H16D 0.9900 . ?
